data_7056706
loop_
_publ_author_name
'Deb, Mayukh'
'Singh, Jatinder'
'Mallik, Shuvadip'
'Hazra, Susanta'
'Elias, Anil J.'

_publ_section_title
;
 Borylation, silylation and selenation of C-H bonds in metal sandwich
 compounds by applying a directing group strategy
;
_journal_name_full 'New J. Chem.'
_journal_paper_doi 10.1039/C7NJ02388J
_journal_year 2017
_chemical_formula_moiety 'C18 H17 Fe N O S'
_chemical_formula_sum 'C18 H17 Fe N O S'
_chemical_formula_weight 351.23
_space_group_crystal_system orthorhombic
_space_group_IT_number 19
_space_group_name_Hall 'P 2ac 2ab'
_space_group_name_H-M_alt 'P 21 21 21'
_symmetry_space_group_name_Hall 'P 2ac 2ab'
_symmetry_space_group_name_H-M 'P 21 21 21'
_atom_sites_solution_hydrogens mixed
_audit_creation_method SHELXL-2014/7
_audit_update_record
;
2017-10-13 deposited with the CCDC.
2017-10-23 downloaded from the CCDC.
;
_cell_angle_alpha 90
_cell_angle_beta 90
_cell_angle_gamma 90
_cell_formula_units_Z 4
_cell_length_a 9.91(3)
_cell_length_b 12.38(3)
_cell_length_c 14.01(4)
_cell_measurement_reflns_used 2826
_cell_measurement_temperature 273(2)
_cell_measurement_theta_max 24.455
_cell_measurement_theta_min 3.379
_cell_volume 1719(8)
_computing_cell_refinement 'SAINT v8.37A (Bruker, 2015)'
_computing_data_collection 'Bruker SMART APEX-II'
_computing_data_reduction 'SAINT v8.37A (Bruker, 2015)'
_computing_molecular_graphics 'DIAMOND 3.2'
_computing_publication_material SHELXTL
_computing_structure_refinement 'SHELXL-2014/7 (Sheldrick, 2014)'
_computing_structure_solution 'SHELXT 2014/5 Bruker-AXS, Madison WI'
_diffrn_ambient_temperature 273(2)
_diffrn_measured_fraction_theta_full 0.980
_diffrn_measured_fraction_theta_max 0.776
_diffrn_measurement_device_type 'Bruker APEX-II CCD'
_diffrn_measurement_method '\f and \w scans'
_diffrn_radiation_type MoK\a
_diffrn_radiation_wavelength 0.71073
_diffrn_reflns_av_R_equivalents 0.0390
_diffrn_reflns_av_unetI/netI 0.0684
_diffrn_reflns_Laue_measured_fraction_full 0.980
_diffrn_reflns_Laue_measured_fraction_max 0.776
_diffrn_reflns_limit_h_max 11
_diffrn_reflns_limit_h_min -9
_diffrn_reflns_limit_k_max 16
_diffrn_reflns_limit_k_min -3
_diffrn_reflns_limit_l_max 18
_diffrn_reflns_limit_l_min -10
_diffrn_reflns_number 3606
_diffrn_reflns_point_group_measured_fraction_full 0.987
_diffrn_reflns_point_group_measured_fraction_max 0.780
_diffrn_reflns_theta_full 25.242
_diffrn_reflns_theta_max 28.121
_diffrn_reflns_theta_min 2.195
_exptl_absorpt_coefficient_mu 0.999
_exptl_absorpt_correction_T_max 0.858
_exptl_absorpt_correction_T_min 0.699
_exptl_absorpt_correction_type multi-scan
_exptl_absorpt_process_details '(SADABS; Bruker; 2014)'
_exptl_crystal_colour Orange
_exptl_crystal_density_diffrn 1.357
_exptl_crystal_description block
_exptl_crystal_F_000 728
_exptl_crystal_size_max 0.398
_exptl_crystal_size_mid 0.287
_exptl_crystal_size_min 0.176
_refine_diff_density_max 0.372
_refine_diff_density_min -0.274
_refine_diff_density_rms 0.047
_refine_ls_abs_structure_details
;
 Refined as an inversion twin.
;
_refine_ls_abs_structure_Flack 0.25(3)
_refine_ls_extinction_method none
_refine_ls_goodness_of_fit_ref 0.864
_refine_ls_hydrogen_treatment mixed
_refine_ls_matrix_type full
_refine_ls_number_parameters 205
_refine_ls_number_reflns 2951
_refine_ls_number_restraints 1
_refine_ls_restrained_S_all 0.864
_refine_ls_R_factor_all 0.0533
_refine_ls_R_factor_gt 0.0377
_refine_ls_shift/su_max 0.000
_refine_ls_shift/su_mean 0.000
_refine_ls_structure_factor_coef Fsqd
_refine_ls_weighting_details 'w=1/[\s^2^(Fo^2^)+(0.0248P)^2^] where P=(Fo^2^+2Fc^2^)/3'
_refine_ls_weighting_scheme calc
_refine_ls_wR_factor_gt 0.0643
_refine_ls_wR_factor_ref 0.0687
_reflns_Friedel_coverage 0.769
_reflns_Friedel_fraction_full 0.867
_reflns_Friedel_fraction_max 0.787
_reflns_number_gt 2196
_reflns_number_total 2951
_reflns_threshold_expression 'I > 2\s(I)'
_cod_data_source_file c7nj02388j2.cif
_cod_data_source_block 4a
_cod_database_code 7056706
_shelx_shelxl_version_number 2014/7
_shelx_space_group_comment
;
The symmetry employed for this shelxl refinement is uniquely defined
by the following loop, which should always be used as a source of
symmetry information in preference to the above space-group names.
They are only intended as comments.
;
_shelx_estimated_absorpt_t_min 0.716
_shelx_estimated_absorpt_t_max 0.839

loop_
_space_group_symop_operation_xyz
'x, y, z'
'-x+1/2, -y, z+1/2'
'-x, y+1/2, -z+1/2'
'x+1/2, -y+1/2, -z'

loop_
_atom_site_label
_atom_site_type_symbol
_atom_site_fract_x
_atom_site_fract_y
_atom_site_fract_z
_atom_site_U_iso_or_equiv
_atom_site_adp_type
_atom_site_occupancy
_atom_site_site_symmetry_order
_atom_site_calc_flag
_atom_site_refinement_flags_posn
_atom_site_refinement_flags_adp
Fe01 Fe 0.38898(8) 0.05938(5) 0.65238(4) 0.0406(2) Uani 1 1 d . .
S1 S 0.38152(18) 0.53912(9) 0.50440(8) 0.0622(4) Uani 1 1 d . .
O1 O 0.2066(4) 0.3049(2) 0.5327(2) 0.0525(10) Uani 1 1 d . .
N1 N 0.4266(5) 0.2997(3) 0.4794(3) 0.0434(12) Uani 1 1 d D .
C12 C 0.4008(6) 0.3575(4) 0.3901(3) 0.0393(11) Uani 1 1 d . .
C1 C 0.3259(6) 0.2795(3) 0.5462(3) 0.0401(13) Uani 1 1 d . .
C13 C 0.4047(6) 0.3019(4) 0.3023(3) 0.0494(14) Uani 1 1 d . .
H13 H 0.4188 0.2276 0.3022 0.059 Uiso 1 1 calc R U
C2 C 0.3738(6) 0.2253(3) 0.6375(3) 0.0405(12) Uani 1 1 d . .
C4 C 0.3618(6) 0.1345(4) 0.7840(3) 0.0502(16) Uani 1 1 d . .
H4 H 0.3262 0.1002 0.8418 0.060 Uiso 1 1 calc R U
C17 C 0.3786(5) 0.4719(3) 0.3905(3) 0.0385(12) Uani 1 1 d . .
C6 C 0.5093(5) 0.1950(3) 0.6665(3) 0.0418(13) Uani 1 1 d . .
H6 H 0.5923 0.2096 0.6308 0.050 Uiso 1 1 calc R U
C16 C 0.3588(6) 0.5258(4) 0.3030(3) 0.0540(16) Uani 1 1 d . .
H16 H 0.3417 0.5996 0.3029 0.065 Uiso 1 1 calc R U
C3 C 0.2825(6) 0.1880(4) 0.7113(3) 0.0491(15) Uani 1 1 d . .
H3 H 0.1842 0.1965 0.7114 0.059 Uiso 1 1 calc R U
C15 C 0.3645(6) 0.4694(5) 0.2161(3) 0.0631(17) Uani 1 1 d . .
H15 H 0.3530 0.5065 0.1589 0.076 Uiso 1 1 calc R U
C14 C 0.3879(7) 0.3560(5) 0.2151(3) 0.0635(15) Uani 1 1 d . .
H14 H 0.3919 0.3184 0.1577 0.076 Uiso 1 1 calc R U
C5 C 0.5009(6) 0.1398(4) 0.7569(3) 0.0483(14) Uani 1 1 d . .
H5 H 0.5769 0.1097 0.7928 0.058 Uiso 1 1 calc R U
C8 C 0.4748(8) -0.0915(4) 0.6382(5) 0.0735(19) Uani 1 1 d . .
H8 H 0.5524 -0.1185 0.6745 0.088 Uiso 1 1 calc R U
C7 C 0.3401(9) -0.1028(4) 0.6644(6) 0.083(2) Uani 1 1 d . .
H7 H 0.3066 -0.1389 0.7219 0.099 Uiso 1 1 calc R U
C9 C 0.4813(10) -0.0375(5) 0.5512(5) 0.089(2) Uani 1 1 d . .
H9 H 0.5645 -0.0197 0.5168 0.107 Uiso 1 1 calc R U
C10 C 0.3500(12) -0.0100(5) 0.5217(5) 0.110(4) Uani 1 1 d . .
H10 H 0.3248 0.0276 0.4628 0.132 Uiso 1 1 calc R U
C11 C 0.2597(7) -0.0517(6) 0.5933(6) 0.099(3) Uani 1 1 d . .
H11 H 0.1610 -0.0474 0.5925 0.119 Uiso 1 1 calc R U
C18 C 0.3693(9) 0.6806(4) 0.4735(4) 0.101(2) Uani 1 1 d . .
H18A H 0.4292 0.6960 0.4215 0.151 Uiso 1 1 calc R U
H18B H 0.3937 0.7238 0.5277 0.151 Uiso 1 1 calc R U
H18C H 0.2783 0.6970 0.4549 0.151 Uiso 1 1 calc R U
H1 H 0.504(3) 0.274(4) 0.483(3) 0.050(17) Uiso 1 1 d D .

loop_
_atom_site_aniso_label
_atom_site_aniso_U_11
_atom_site_aniso_U_22
_atom_site_aniso_U_33
_atom_site_aniso_U_23
_atom_site_aniso_U_13
_atom_site_aniso_U_12
Fe01 0.0418(5) 0.0349(3) 0.0451(3) 0.0022(3) -0.0015(4) -0.0006(4)
S1 0.0906(12) 0.0535(7) 0.0423(7) -0.0056(6) 0.0052(8) -0.0034(10)
O1 0.030(3) 0.062(2) 0.065(2) 0.0186(19) -0.003(2) 0.0054(17)
N1 0.026(4) 0.054(2) 0.050(3) 0.012(2) 0.002(2) 0.005(2)
C12 0.022(3) 0.054(3) 0.042(2) 0.005(2) -0.002(3) 0.004(3)
C1 0.043(4) 0.033(2) 0.044(3) 0.002(2) -0.001(3) -0.004(2)
C13 0.041(4) 0.058(3) 0.049(3) -0.014(3) 0.000(3) 0.005(3)
C2 0.051(4) 0.0315(19) 0.038(2) -0.0018(19) -0.001(3) -0.001(2)
C4 0.064(5) 0.053(3) 0.034(2) 0.007(2) 0.002(3) 0.005(3)
C17 0.025(3) 0.051(3) 0.040(2) 0.005(2) 0.007(3) 0.000(3)
C6 0.039(4) 0.042(3) 0.044(3) 0.002(2) -0.007(3) -0.004(2)
C16 0.052(5) 0.062(3) 0.048(3) 0.014(3) 0.002(3) 0.001(3)
C3 0.045(4) 0.049(3) 0.054(3) -0.002(3) 0.014(3) 0.006(3)
C15 0.052(5) 0.103(4) 0.034(3) 0.014(3) -0.008(3) -0.006(3)
C14 0.043(4) 0.100(4) 0.048(3) -0.019(3) 0.008(3) -0.001(4)
C5 0.045(5) 0.060(3) 0.040(3) 0.003(3) -0.011(3) 0.001(3)
C8 0.066(6) 0.044(3) 0.110(5) -0.010(4) -0.008(5) 0.011(3)
C7 0.097(7) 0.039(3) 0.112(6) 0.007(4) 0.004(5) -0.019(3)
C9 0.136(9) 0.061(4) 0.071(4) -0.016(4) 0.030(5) -0.004(5)
C10 0.199(13) 0.050(4) 0.080(5) -0.014(4) -0.073(7) 0.001(5)
C11 0.055(6) 0.060(4) 0.182(8) -0.042(6) -0.043(6) 0.001(4)
C18 0.163(7) 0.049(3) 0.091(4) -0.012(3) 0.009(5) -0.004(4)

loop_
_atom_type_symbol
_atom_type_description
_atom_type_scat_dispersion_real
_atom_type_scat_dispersion_imag
_atom_type_scat_source
C C 0.0033 0.0016 'International Tables Vol C Tables 4.2.6.8 and 6.1.1.4'
H H 0.0000 0.0000 'International Tables Vol C Tables 4.2.6.8 and 6.1.1.4'
Fe Fe 0.3463 0.8444 'International Tables Vol C Tables 4.2.6.8 and 6.1.1.4'
N N 0.0061 0.0033 'International Tables Vol C Tables 4.2.6.8 and 6.1.1.4'
O O 0.0106 0.0060 'International Tables Vol C Tables 4.2.6.8 and 6.1.1.4'
S S 0.1246 0.1234 'International Tables Vol C Tables 4.2.6.8 and 6.1.1.4'

loop_
_geom_angle_atom_site_label_1
_geom_angle_atom_site_label_2
_geom_angle_atom_site_label_3
_geom_angle
C11 Fe01 C10 41.0(3)
C11 Fe01 C8 67.2(3)
C10 Fe01 C8 67.3(3)
C11 Fe01 C6 160.3(3)
C10 Fe01 C6 122.1(3)
C8 Fe01 C6 120.4(3)
C11 Fe01 C2 125.4(3)
C10 Fe01 C2 108.1(3)
C8 Fe01 C2 156.8(3)
C6 Fe01 C2 41.1(2)
C11 Fe01 C9 67.2(4)
C10 Fe01 C9 39.8(3)
C8 Fe01 C9 39.4(2)
C6 Fe01 C9 106.3(3)
C2 Fe01 C9 122.5(3)
C11 Fe01 C7 40.4(3)
C10 Fe01 C7 67.9(3)
C8 Fe01 C7 39.3(3)
C6 Fe01 C7 156.0(3)
C2 Fe01 C7 162.3(3)
C9 Fe01 C7 66.3(3)
C11 Fe01 C3 110.9(3)
C10 Fe01 C3 125.2(3)
C8 Fe01 C3 160.1(2)
C6 Fe01 C3 68.5(3)
C2 Fe01 C3 40.9(2)
C9 Fe01 C3 159.9(3)
C7 Fe01 C3 126.2(3)
C11 Fe01 C4 125.1(3)
C10 Fe01 C4 161.7(4)
C8 Fe01 C4 122.9(3)
C6 Fe01 C4 68.2(2)
C2 Fe01 C4 68.7(2)
C9 Fe01 C4 157.3(3)
C7 Fe01 C4 109.3(3)
C3 Fe01 C4 40.67(18)
C11 Fe01 C5 158.8(3)
C10 Fe01 C5 157.2(4)
C8 Fe01 C5 106.3(3)
C6 Fe01 C5 40.58(18)
C2 Fe01 C5 68.7(2)
C9 Fe01 C5 121.4(4)
C7 Fe01 C5 121.9(3)
C3 Fe01 C5 68.1(3)
C4 Fe01 C5 40.1(2)
C17 S1 C18 103.5(3)
C1 N1 C12 122.5(4)
C1 N1 H1 124(3)
C12 N1 H1 113(3)
C13 C12 C17 119.4(4)
C13 C12 N1 120.1(4)
C17 C12 N1 120.4(4)
O1 C1 N1 122.5(5)
O1 C1 C2 122.6(5)
N1 C1 C2 114.9(5)
C14 C13 C12 121.5(5)
C14 C13 H13 119.2
C12 C13 H13 119.2
C3 C2 C6 107.2(4)
C3 C2 C1 123.1(5)
C6 C2 C1 129.6(5)
C3 C2 Fe01 70.0(2)
C6 C2 Fe01 69.4(2)
C1 C2 Fe01 123.1(3)
C5 C4 C3 108.3(5)
C5 C4 Fe01 70.2(3)
C3 C4 Fe01 69.5(3)
C5 C4 H4 125.8
C3 C4 H4 125.8
Fe01 C4 H4 125.8
C16 C17 C12 119.1(4)
C16 C17 S1 123.7(4)
C12 C17 S1 117.2(3)
C5 C6 C2 108.3(4)
C5 C6 Fe01 70.5(3)
C2 C6 Fe01 69.5(3)
C5 C6 H6 125.8
C2 C6 H6 125.8
Fe01 C6 H6 125.8
C15 C16 C17 120.9(5)
C15 C16 H16 119.5
C17 C16 H16 119.5
C4 C3 C2 108.0(6)
C4 C3 Fe01 69.8(3)
C2 C3 Fe01 69.2(3)
C4 C3 H3 126.0
C2 C3 H3 126.0
Fe01 C3 H3 126.0
C16 C15 C14 120.3(5)
C16 C15 H15 119.8
C14 C15 H15 119.8
C13 C14 C15 118.8(5)
C13 C14 H14 120.6
C15 C14 H14 120.6
C4 C5 C6 108.1(4)
C4 C5 Fe01 69.7(3)
C6 C5 Fe01 68.9(3)
C4 C5 H5 125.9
C6 C5 H5 125.9
Fe01 C5 H5 125.9
C9 C8 C7 108.9(7)
C9 C8 Fe01 70.6(4)
C7 C8 Fe01 70.7(3)
C9 C8 H8 125.6
C7 C8 H8 125.6
Fe01 C8 H8 125.6
C8 C7 C11 108.0(8)
C8 C7 Fe01 70.0(3)
C11 C7 Fe01 69.1(3)
C8 C7 H7 126.0
C11 C7 H7 126.0
Fe01 C7 H7 126.0
C8 C9 C10 109.3(7)
C8 C9 Fe01 70.0(4)
C10 C9 Fe01 69.7(4)
C8 C9 H9 125.3
C10 C9 H9 125.3
Fe01 C9 H9 125.3
C9 C10 C11 106.4(7)
C9 C10 Fe01 70.5(4)
C11 C10 Fe01 69.3(4)
C9 C10 H10 126.8
C11 C10 H10 126.8
Fe01 C10 H10 126.8
C7 C11 C10 107.4(8)
C7 C11 Fe01 70.5(4)
C10 C11 Fe01 69.7(4)
C7 C11 H11 126.3
C10 C11 H11 126.3
Fe01 C11 H11 126.3
S1 C18 H18A 109.5
S1 C18 H18B 109.5
H18A C18 H18B 109.5
S1 C18 H18C 109.5
H18A C18 H18C 109.5
H18B C18 H18C 109.5

loop_
_geom_bond_atom_site_label_1
_geom_bond_atom_site_label_2
_geom_bond_distance
Fe01 C11 2.053(7)
Fe01 C10 2.059(8)
Fe01 C8 2.062(7)
Fe01 C6 2.068(6)
Fe01 C2 2.069(7)
Fe01 C9 2.070(7)
Fe01 C7 2.071(7)
Fe01 C3 2.080(6)
Fe01 C4 2.083(6)
Fe01 C5 2.089(6)
S1 C17 1.801(6)
S1 C18 1.808(7)
O1 C1 1.238(6)
N1 C1 1.391(7)
N1 C12 1.464(6)
N1 H1 0.83(2)
C12 C13 1.410(6)
C12 C17 1.433(7)
C1 C2 1.521(7)
C13 C14 1.404(7)
C13 H13 0.9300
C2 C3 1.449(7)
C2 C6 1.452(7)
C4 C5 1.431(8)
C4 C3 1.447(7)
C4 H4 0.9800
C17 C16 1.409(6)
C6 C5 1.442(7)
C6 H6 0.9800
C16 C15 1.405(7)
C16 H16 0.9300
C3 H3 0.9800
C15 C14 1.423(8)
C15 H15 0.9300
C14 H14 0.9300
C5 H5 0.9800
C8 C9 1.392(9)
C8 C7 1.391(9)
C8 H8 0.9800
C7 C11 1.423(9)
C7 H7 0.9800
C9 C10 1.407(11)
C9 H9 0.9800
C10 C11 1.440(10)
C10 H10 0.9800
C11 H11 0.9800
C18 H18A 0.9600
C18 H18B 0.9600
C18 H18C 0.9600
